data_5910302
loop_
_publ_author_name
'Wyckoff, R. W. G.'

_publ_section_title
;
Page 475-477 from the Structure of Crystals, vol. 3 by Wyckoff R W G. 
published by Interscience Publishers, Inc. in 1951 
;
_journal_name_full 'The Structure of Crystals'
_journal_page_first 475
_journal_page_last 475
_journal_volume 3
_journal_year 1951
_chemical_formula_structural Cs3As2Cl9
_chemical_formula_sum 'As2 Cl9 Cs3'
_chemical_name_systematic 'Tricesium arsenic nonachloride'
_space_group_IT_number 150
_symmetry_cell_setting hexagonal
_symmetry_Int_Tables_number 150
_symmetry_space_group_name_Hall 'P 3 2"'
_symmetry_space_group_name_H-M 'P 3 2 1'
_audit_creation_date 2006-20-07
_audit_creation_method
;
Page 475-477 from the Structure of Crystals, vol. 3 by Wyckoff R W G. 
published by Interscience Publishers, Inc. in 1951 
;
_audit_update_record 'created by Girish Upreti, Portland State University'
_cell_angle_alpha 90
_cell_angle_beta 90
_cell_angle_gamma 120
_cell_length_a 7.39
_cell_length_b 7.39
_cell_length_c 8.93
_cell_volume 422.349
_cod_original_formula_sum 'Cs3 As2 Cl9'
_cod_database_code 5910302

loop_
_symmetry_equiv_pos_as_xyz
x,y,z
-y,x-y,z
-x+y,-x,z
x-y,-y,-z
-x,-x+y,-z
y,x,-z

loop_
_atom_site_fract_x
_atom_site_fract_y
_atom_site_fract_z
_atom_site_label
0.00000 0.00000 0.00000 Cs1
0.33333 0.66667 0.32000 Cs2
-0.33333 -0.66667 -0.32000 Cs3
-0.33333 -0.66667 -0.07700 Cs4
-0.66667 -0.33333 -0.57700 Cs5
0.33333 0.66667 0.80500 As1
0.66667 0.33333 1.33700 As2
0.48000 0.00000 0.00000 Cl1
0.00000 0.48000 0.00000 Cl2
-0.48000 -0.48000 0.00000 Cl3
0.36500 0.20000 0.32500 Cl4
-0.16500 -0.36500 0.32500 Cl5
-0.20000 0.16500 0.32500 Cl6
0.20000 0.36500 -0.32500 Cl7
-0.36500 -0.16500 -0.32500 Cl8
0.16500 -0.20000 -0.32500 Cl9
